data_7206987
loop_
_publ_author_name
'Thu\'ery, Pierre'
'Masci, Bernardo'

_publ_section_title
;
 Uranyl--organic one- and two-dimensional assemblies with
 2,2&#x2032;-bipyridine-3,3&#x2032;-dicarboxylic,
 biphenyl-3,3&#x2032;,4,4&#x2032;-tetracarboxylic and
 bicyclo[2.2.2]oct-7-ene-2,3,5,6-tetracarboxylic acids
;
_journal_issue 1
_journal_name_full CrystEngComm
_journal_page_first 131
_journal_paper_doi 10.1039/c1ce05772c
_journal_volume 14
_journal_year 2012
_chemical_formula_sum 'C24 H50 O38 U3'
_chemical_formula_weight 1660.73
_space_group_IT_number 14
_symmetry_cell_setting monoclinic
_symmetry_space_group_name_Hall '-P 2yn'
_symmetry_space_group_name_H-M 'P 1 21/n 1'
_atom_sites_solution_hydrogens geom
_atom_sites_solution_primary direct
_atom_sites_solution_secondary difmap
_audit_creation_method SHELXL-97
_cell_angle_alpha 90.00
_cell_angle_beta 96.853(3)
_cell_angle_gamma 90.00
_cell_formula_units_Z 4
_cell_length_a 13.2312(4)
_cell_length_b 12.9824(7)
_cell_length_c 25.0960(13)
_cell_measurement_reflns_used 104646
_cell_measurement_temperature 150(2)
_cell_measurement_theta_max 25.68
_cell_measurement_theta_min 2.27
_cell_volume 4280.0(3)
_computing_cell_refinement 'HKL2000 (Otwinowski & Minor, 1997)'
_computing_data_collection 'COLLECT (Nonius, 1998)'
_computing_data_reduction 'HKL2000 (Otwinowski & Minor, 1997)'
_computing_molecular_graphics 'SHELXTL (Sheldrick, 2008)'
_computing_publication_material 'SHELXTL (Sheldrick, 2008); PLATON (Spek, 2003)'
_computing_structure_refinement 'SHELXL-97 (Sheldrick, 2008)'
_computing_structure_solution 'SHELXS-97 (Sheldrick, 2008)'
_diffrn_ambient_temperature 150(2)
_diffrn_measured_fraction_theta_full 0.997
_diffrn_measured_fraction_theta_max 0.997
_diffrn_measurement_device_type 'Nonius Kappa-CCD area-detector diffractometer'
_diffrn_measurement_method 'two \f and five \w scans with 2\% steps (475 frames)'
_diffrn_radiation_monochromator graphite
_diffrn_radiation_source 'fine-focus sealed tube'
_diffrn_radiation_type MoK\a
_diffrn_radiation_wavelength 0.71073
_diffrn_reflns_av_R_equivalents 0.0717
_diffrn_reflns_av_sigmaI/netI 0.0781
_diffrn_reflns_limit_h_max 16
_diffrn_reflns_limit_h_min -16
_diffrn_reflns_limit_k_max 15
_diffrn_reflns_limit_k_min -15
_diffrn_reflns_limit_l_max 30
_diffrn_reflns_limit_l_min -30
_diffrn_reflns_number 104646
_diffrn_reflns_theta_full 25.68
_diffrn_reflns_theta_max 25.68
_diffrn_reflns_theta_min 2.27
_diffrn_standards_decay_% 0
_diffrn_standards_interval_time 0
_diffrn_standards_number 0
_exptl_absorpt_coefficient_mu 11.443
_exptl_absorpt_correction_T_max 0.795
_exptl_absorpt_correction_T_min 0.463
_exptl_absorpt_correction_type multi-scan
_exptl_absorpt_process_details 'SCALEPACK (Otwinowski & Minor, 1997)'
_exptl_crystal_colour 'translucent light yellow'
_exptl_crystal_density_diffrn 2.577
_exptl_crystal_density_method 'not measured'
_exptl_crystal_description lath
_exptl_crystal_F_000 3096
_exptl_crystal_size_max 0.12
_exptl_crystal_size_mid 0.05
_exptl_crystal_size_min 0.02
_refine_diff_density_max 1.118
_refine_diff_density_min -1.831
_refine_diff_density_rms 0.261
_refine_ls_extinction_method none
_refine_ls_goodness_of_fit_ref 1.016
_refine_ls_hydrogen_treatment constr
_refine_ls_matrix_type full
_refine_ls_number_parameters 589
_refine_ls_number_reflns 8100
_refine_ls_number_restraints 0
_refine_ls_restrained_S_all 1.016
_refine_ls_R_factor_all 0.0584
_refine_ls_R_factor_gt 0.0345
_refine_ls_shift/su_max 0.001
_refine_ls_shift/su_mean 0.000
_refine_ls_structure_factor_coef Fsqd
_refine_ls_weighting_details 'calc w=1/[\s^2^(Fo^2^)+(0.0201P)^2^] where P=(Fo^2^+2Fc^2^)/3'
_refine_ls_weighting_scheme calc
_refine_ls_wR_factor_gt 0.0656
_refine_ls_wR_factor_ref 0.0703
_reflns_number_gt 6172
_reflns_number_total 8100
_reflns_threshold_expression >2sigma(I)
_cod_data_source_file c1ce05772c.txt
_cod_data_source_block 5
_cod_original_sg_symbol_H-M 'P 21/n'
_cod_database_code 7206987

loop_
_symmetry_equiv_pos_as_xyz
'x, y, z'
'-x+1/2, y+1/2, -z+1/2'
'-x, -y, -z'
'x-1/2, -y-1/2, z-1/2'

loop_
_atom_site_label
_atom_site_type_symbol
_atom_site_fract_x
_atom_site_fract_y
_atom_site_fract_z
_atom_site_U_iso_or_equiv
_atom_site_adp_type
_atom_site_occupancy
_atom_site_symmetry_multiplicity
_atom_site_calc_flag
_atom_site_refinement_flags
U1 U 0.989626(15) 0.04294(2) 0.240242(9) 0.01863(8) Uani 1 1 d .
U2 U 1.0000 0.0000 0.0000 0.02097(10) Uani 1 2 d S
O1A O 1.0182(3) 0.1523(4) 0.20260(16) 0.0248(11) Uani 1 1 d .
O2A O 0.9610(3) -0.0663(3) 0.27705(16) 0.0232(11) Uani 1 1 d .
O3A O 1.0774(3) 0.0171(4) 0.06111(18) 0.0444(15) Uani 1 1 d .
O4A O 0.9245(3) -0.0597(3) 0.15744(15) 0.0210(11) Uani 1 1 d .
O5A O 0.8141(3) 0.0318(4) 0.19423(17) 0.0268(11) Uani 1 1 d .
O6A O 0.9175(3) -0.1480(4) 0.03904(16) 0.0252(11) Uani 1 1 d .
O7A O 0.8421(3) 0.0006(4) 0.04640(17) 0.0246(11) Uani 1 1 d .
O8A O 0.5959(3) -0.4472(4) 0.04461(18) 0.0445(14) Uani 1 1 d .
H8A H 0.5759 -0.5121 0.0467 0.053 Uiso 1 1 d R
O9A O 0.6837(3) -0.4721(4) 0.12463(19) 0.0359(13) Uani 1 1 d .
O10A O 0.6402(3) -0.3428(4) 0.22851(16) 0.0266(11) Uani 1 1 d .
O11A O 0.5026(3) -0.3614(4) 0.17192(16) 0.0248(11) Uani 1 1 d .
O12A O 1.1624(3) 0.0617(4) 0.28852(16) 0.0294(12) Uani 1 1 d .
H12A H 1.1662 0.1325 0.2891 0.035 Uiso 1 1 d R
H12B H 1.1595 0.0429 0.3191 0.035 Uiso 1 1 d R
O13A O 1.1209(3) -0.0557(4) 0.20162(16) 0.0271(12) Uani 1 1 d .
H13A H 1.0790 -0.1008 0.1774 0.033 Uiso 1 1 d R
H13B H 1.1484 -0.0199 0.1845 0.033 Uiso 1 1 d R
O14A O 0.9258(4) 0.1720(5) 0.0094(2) 0.072(2) Uani 1 1 d .
H14A H 0.8832 0.2084 0.0351 0.087 Uiso 1 1 d R
H14B H 0.8728 0.1660 -0.0183 0.087 Uiso 1 1 d R
C1A C 0.7458(4) -0.0995(5) 0.1349(2) 0.0174(15) Uani 1 1 d .
H1C H 0.6853 -0.0554 0.1310 0.021 Uiso 1 1 calc R
C2A C 0.7599(4) -0.1443(6) 0.0792(2) 0.0209(16) Uani 1 1 d .
H2C H 0.6977 -0.1272 0.0557 0.025 Uiso 1 1 calc R
C3A C 0.7638(4) -0.2641(6) 0.0820(2) 0.0233(17) Uani 1 1 d .
H3C H 0.7826 -0.2934 0.0486 0.028 Uiso 1 1 calc R
C4A C 0.6546(4) -0.2991(5) 0.0920(2) 0.0211(16) Uani 1 1 d .
H4C H 0.6063 -0.2716 0.0628 0.025 Uiso 1 1 calc R
C5A C 0.6306(4) -0.2479(5) 0.1455(2) 0.0207(15) Uani 1 1 d .
H5C H 0.5778 -0.1959 0.1361 0.025 Uiso 1 1 calc R
C6A C 0.7265(4) -0.1906(5) 0.1724(2) 0.0200(15) Uani 1 1 d .
H6C H 0.7155 -0.1655 0.2081 0.024 Uiso 1 1 calc R
C7A C 0.8339(4) -0.0384(6) 0.1618(2) 0.0204(15) Uani 1 1 d .
C8A C 0.8454(4) -0.0942(6) 0.0546(2) 0.0181(15) Uani 1 1 d .
C9A C 0.6474(4) -0.4146(6) 0.0901(3) 0.0230(16) Uani 1 1 d .
C10A C 0.5903(4) -0.3213(5) 0.1835(2) 0.0213(16) Uani 1 1 d .
C11A C 0.8181(4) -0.2612(5) 0.1760(3) 0.0202(15) Uani 1 1 d .
H11A H 0.8569 -0.2771 0.2083 0.024 Uiso 1 1 calc R
C12A C 0.8380(4) -0.2979(5) 0.1299(2) 0.0213(16) Uani 1 1 d .
H12E H 0.8930 -0.3411 0.1266 0.026 Uiso 1 1 calc R
U3 U 0.481906(16) 0.00137(2) 0.250139(9) 0.01915(8) Uani 1 1 d .
U4 U 0.5000 0.0000 0.0000 0.02115(10) Uani 1 2 d S
O1B O 0.5005(3) -0.1161(4) 0.21712(16) 0.0246(11) Uani 1 1 d .
O2B O 0.4627(3) 0.1165(3) 0.28437(16) 0.0233(11) Uani 1 1 d .
O3B O 0.5253(3) -0.0773(4) 0.05781(16) 0.0290(11) Uani 1 1 d .
O4B O 0.4333(3) 0.0924(4) 0.16134(16) 0.0244(11) Uani 1 1 d .
O5B O 0.3103(3) 0.0229(4) 0.19971(16) 0.0223(11) Uani 1 1 d .
O6B O 0.3437(3) 0.0352(4) 0.03995(16) 0.0248(11) Uani 1 1 d .
O7B O 0.4492(3) 0.1658(4) 0.04395(15) 0.0249(11) Uani 1 1 d .
O8B O 0.2837(4) 0.5072(4) 0.0581(2) 0.0621(18) Uani 1 1 d .
H8B H 0.3186 0.5350 0.0838 0.075 Uiso 1 1 d R
O9B O 0.1640(4) 0.5334(5) 0.1103(2) 0.0513(15) Uani 1 1 d .
O10B O 0.1622(3) 0.4156(4) 0.21344(16) 0.0299(12) Uani 1 1 d .
O11B O 0.0172(3) 0.4058(4) 0.16304(16) 0.0272(11) Uani 1 1 d .
O12B O 0.6528(3) -0.0229(4) 0.29833(16) 0.0261(11) Uani 1 1 d .
H12C H 0.6545 -0.0894 0.3024 0.031 Uiso 1 1 d R
H12D H 0.7118 0.0038 0.2834 0.031 Uiso 1 1 d R
O13B O 0.6203(3) 0.0818(4) 0.20937(16) 0.0308(12) Uani 1 1 d .
H13C H 0.6880 0.0553 0.2086 0.037 Uiso 1 1 d R
H13D H 0.6015 0.1293 0.1778 0.037 Uiso 1 1 d R
O14B O 0.6478(3) 0.0997(4) 0.04019(17) 0.0311(12) Uani 1 1 d .
H14C H 0.7058 0.0736 0.0437 0.037 Uiso 1 1 d R
H14D H 0.6386 0.1150 0.0812 0.037 Uiso 1 1 d R
C1B C 0.2596(4) 0.1486(5) 0.1316(2) 0.0191(15) Uani 1 1 d .
H1D H 0.1968 0.1082 0.1250 0.023 Uiso 1 1 calc R
C2B C 0.2860(4) 0.1905(6) 0.0769(2) 0.0213(16) Uani 1 1 d .
H2D H 0.2237 0.1815 0.0521 0.026 Uiso 1 1 calc R
C3B C 0.3035(4) 0.3060(6) 0.0796(2) 0.0231(16) Uani 1 1 d .
H3D H 0.3323 0.3307 0.0477 0.028 Uiso 1 1 calc R
C4B C 0.1999(4) 0.3578(5) 0.0846(2) 0.0245(16) Uani 1 1 d .
H4D H 0.1538 0.3417 0.0522 0.029 Uiso 1 1 calc R
C5B C 0.1549(4) 0.3101(5) 0.1332(2) 0.0238(16) Uani 1 1 d .
H5D H 0.1004 0.2631 0.1187 0.029 Uiso 1 1 calc R
C6B C 0.2386(4) 0.2430(5) 0.1661(2) 0.0193(15) Uani 1 1 d .
H6D H 0.2169 0.2216 0.2004 0.023 Uiso 1 1 calc R
C7B C 0.3401(4) 0.0827(6) 0.1645(2) 0.0228(16) Uani 1 1 d .
C8B C 0.3657(4) 0.1262(6) 0.0535(2) 0.0203(16) Uani 1 1 d .
C9B C 0.2134(5) 0.4734(6) 0.0874(3) 0.0329(19) Uani 1 1 d .
C10B C 0.1102(4) 0.3824(5) 0.1709(3) 0.0245(16) Uani 1 1 d .
C11B C 0.3381(4) 0.3047(5) 0.1750(3) 0.0250(16) Uani 1 1 d .
H11B H 0.3712 0.3198 0.2089 0.030 Uiso 1 1 calc R
C12B C 0.3721(4) 0.3340(5) 0.1308(2) 0.0245(16) Uani 1 1 d .
H12F H 0.4332 0.3692 0.1305 0.029 Uiso 1 1 calc R
O1 O 0.5899(3) -0.6537(4) 0.02623(18) 0.0432(14) Uani 1 1 d .
H1A H 0.6586 -0.6646 0.0393 0.052 Uiso 1 1 d R
H1B H 0.5641 -0.7070 0.0464 0.052 Uiso 1 1 d R
O2 O 1.2164(3) 0.2605(4) 0.30434(18) 0.0388(13) Uani 1 1 d .
H2A H 1.1787 0.3048 0.2830 0.047 Uiso 1 1 d R
H2B H 1.2081 0.2769 0.3370 0.047 Uiso 1 1 d R
O3 O 1.0790(3) -0.2145(4) 0.13010(18) 0.0405(14) Uani 1 1 d .
H3A H 1.0744 -0.2700 0.1562 0.049 Uiso 1 1 d R
H3B H 1.1301 -0.2299 0.1111 0.049 Uiso 1 1 d R
O4 O 0.7046(3) -0.2171(4) 0.32113(19) 0.0464(15) Uani 1 1 d .
H4A H 0.7105 -0.2686 0.2966 0.056 Uiso 1 1 d R
H4B H 0.6798 -0.2497 0.3505 0.056 Uiso 1 1 d R
O5 O 0.3761(3) -0.3175(4) 0.07863(18) 0.0414(14) Uani 1 1 d .
H5A H 0.3946 -0.3118 0.1172 0.050 Uiso 1 1 d R
H5B H 0.3739 -0.2548 0.0697 0.050 Uiso 1 1 d R
O6 O 1.0195(4) -0.3595(4) 0.0277(2) 0.0586(16) Uani 1 1 d .
H6A H 1.0700 -0.3806 0.0565 0.070 Uiso 1 1 d R
H6B H 1.0287 -0.4028 0.0042 0.070 Uiso 1 1 d R
O7 O 0.7976(4) 0.2904(5) 0.0638(2) 0.0614(18) Uani 1 1 d .
O8 O 0.6088(3) 0.2206(4) 0.12968(19) 0.0473(15) Uani 1 1 d .
O9 O 0.2688(3) -0.1395(4) 0.09131(19) 0.0432(14) Uani 1 1 d .
O10 O -0.0752(4) 0.4600(5) 0.0629(2) 0.0584(16) Uani 1 1 d .

loop_
_atom_site_aniso_label
_atom_site_aniso_U_11
_atom_site_aniso_U_22
_atom_site_aniso_U_33
_atom_site_aniso_U_23
_atom_site_aniso_U_13
_atom_site_aniso_U_12
U1 0.01543(12) 0.02167(17) 0.01886(13) -0.00208(12) 0.00237(9) 0.00092(11)
U2 0.01743(17) 0.0271(2) 0.01857(18) 0.00146(16) 0.00307(14) -0.00396(15)
O1A 0.025(2) 0.023(3) 0.027(2) -0.001(2) 0.0043(19) -0.002(2)
O2A 0.025(2) 0.017(3) 0.028(2) -0.001(2) 0.0042(18) 0.0007(19)
O3A 0.039(3) 0.069(5) 0.023(3) -0.003(3) -0.002(2) -0.023(3)
O4A 0.014(2) 0.026(3) 0.024(2) -0.007(2) 0.0041(17) -0.0002(19)
O5A 0.019(2) 0.033(3) 0.029(3) -0.009(2) 0.0022(19) -0.001(2)
O6A 0.023(2) 0.030(3) 0.024(2) 0.002(2) 0.0093(18) 0.000(2)
O7A 0.021(2) 0.029(3) 0.023(2) 0.006(2) -0.0003(18) -0.003(2)
O8A 0.063(3) 0.031(4) 0.034(3) -0.002(3) -0.015(2) -0.008(3)
O9A 0.040(3) 0.030(4) 0.035(3) 0.001(3) -0.006(2) 0.002(2)
O10A 0.022(2) 0.032(3) 0.025(3) 0.008(2) 0.0002(19) -0.005(2)
O11A 0.019(2) 0.031(3) 0.025(2) 0.009(2) 0.0046(18) -0.004(2)
O12A 0.035(2) 0.027(4) 0.026(2) -0.003(2) 0.0020(19) -0.002(2)
O13A 0.019(2) 0.036(4) 0.028(2) -0.005(2) 0.0066(18) -0.006(2)
O14A 0.062(3) 0.050(5) 0.117(5) 0.001(4) 0.062(4) 0.015(3)
C1A 0.015(3) 0.021(5) 0.017(3) 0.001(3) 0.006(2) 0.000(3)
C2A 0.016(3) 0.029(5) 0.018(3) 0.001(3) 0.001(3) -0.004(3)
C3A 0.023(3) 0.029(5) 0.020(4) -0.004(3) 0.009(3) 0.005(3)
C4A 0.018(3) 0.023(5) 0.021(3) 0.011(3) 0.001(3) -0.002(3)
C5A 0.023(3) 0.023(4) 0.017(3) -0.001(3) 0.004(3) -0.002(3)
C6A 0.021(3) 0.020(4) 0.020(3) -0.003(3) 0.006(3) -0.001(3)
C7A 0.033(4) 0.019(4) 0.011(3) 0.005(3) 0.008(3) 0.004(3)
C8A 0.022(3) 0.017(5) 0.014(3) 0.003(3) -0.004(3) -0.002(3)
C9A 0.011(3) 0.032(5) 0.026(4) 0.001(4) 0.003(3) 0.004(3)
C10A 0.026(4) 0.022(5) 0.016(3) -0.003(3) 0.006(3) 0.004(3)
C11A 0.015(3) 0.018(4) 0.027(4) 0.001(3) -0.003(3) -0.003(3)
C12A 0.015(3) 0.022(4) 0.026(4) 0.004(3) 0.000(3) 0.000(3)
U3 0.01599(12) 0.02182(17) 0.01982(13) 0.00109(11) 0.00292(9) -0.00032(10)
U4 0.02031(18) 0.0243(2) 0.01920(18) 0.00078(16) 0.00382(14) 0.00303(15)
O1B 0.028(2) 0.022(3) 0.026(2) -0.001(2) 0.0093(19) 0.0014(19)
O2B 0.028(2) 0.018(3) 0.025(2) 0.000(2) 0.0062(18) -0.005(2)
O3B 0.034(2) 0.029(3) 0.025(2) 0.005(2) 0.0085(19) 0.007(2)
O4B 0.014(2) 0.029(3) 0.030(3) 0.009(2) 0.0035(18) -0.0004(19)
O5B 0.022(2) 0.026(3) 0.019(2) 0.007(2) 0.0006(18) -0.0005(19)
O6B 0.020(2) 0.027(3) 0.028(3) -0.006(2) 0.0046(18) -0.002(2)
O7B 0.021(2) 0.031(3) 0.024(2) -0.002(2) 0.0090(18) -0.001(2)
O8B 0.087(4) 0.042(5) 0.068(4) -0.004(3) 0.051(3) -0.003(3)
O9B 0.059(3) 0.040(4) 0.061(4) -0.008(3) 0.031(3) 0.002(3)
O10B 0.018(2) 0.042(4) 0.028(3) -0.011(2) -0.0015(19) 0.002(2)
O11B 0.021(2) 0.036(3) 0.025(2) -0.005(2) 0.0021(18) 0.002(2)
O12B 0.028(2) 0.018(3) 0.034(3) 0.006(2) 0.009(2) -0.0070(19)
O13B 0.014(2) 0.041(4) 0.038(3) 0.014(3) 0.0058(19) 0.002(2)
O14B 0.024(2) 0.033(4) 0.036(3) 0.000(2) 0.0054(19) 0.005(2)
C1B 0.017(3) 0.024(5) 0.017(3) 0.001(3) 0.006(3) -0.006(3)
C2B 0.014(3) 0.034(5) 0.016(3) 0.001(3) 0.003(3) -0.002(3)
C3B 0.021(3) 0.030(5) 0.019(3) -0.001(3) 0.003(3) 0.005(3)
C4B 0.031(3) 0.020(5) 0.022(4) 0.000(3) 0.001(3) -0.005(3)
C5B 0.031(3) 0.019(5) 0.022(4) -0.005(3) 0.005(3) 0.001(3)
C6B 0.016(3) 0.019(4) 0.022(4) 0.001(3) 0.001(3) 0.007(3)
C7B 0.029(4) 0.021(4) 0.018(3) -0.005(3) -0.001(3) -0.001(3)
C8B 0.019(3) 0.028(5) 0.014(3) 0.003(3) 0.004(3) 0.002(3)
C9B 0.028(4) 0.039(6) 0.032(4) 0.008(4) 0.005(3) 0.004(3)
C10B 0.021(3) 0.017(5) 0.037(4) 0.010(3) 0.008(3) -0.002(3)
C11B 0.029(4) 0.021(5) 0.024(4) -0.005(3) 0.000(3) 0.002(3)
C12B 0.020(3) 0.021(5) 0.034(4) -0.005(3) 0.011(3) 0.004(3)
O1 0.051(3) 0.031(4) 0.045(3) 0.008(3) -0.003(2) -0.007(3)
O2 0.052(3) 0.032(4) 0.030(3) -0.002(2) -0.005(2) -0.002(3)
O3 0.030(2) 0.046(4) 0.045(3) -0.006(3) 0.005(2) 0.001(2)
O4 0.054(3) 0.036(4) 0.046(3) -0.006(3) -0.005(3) 0.004(3)
O5 0.049(3) 0.038(4) 0.038(3) 0.004(3) 0.004(2) -0.002(3)
O6 0.078(3) 0.045(4) 0.054(4) -0.002(3) 0.011(3) 0.005(3)
O7 0.065(4) 0.056(5) 0.065(4) -0.012(3) 0.018(3) 0.005(3)
O8 0.056(3) 0.049(5) 0.035(3) 0.012(3) 0.000(2) -0.006(3)
O9 0.044(3) 0.042(4) 0.045(3) 0.005(3) 0.012(2) 0.003(3)
O10 0.060(3) 0.073(5) 0.041(3) 0.001(3) 0.002(3) 0.001(3)

loop_
_atom_type_symbol
_atom_type_description
_atom_type_scat_dispersion_real
_atom_type_scat_dispersion_imag
_atom_type_scat_source
C C 0.0033 0.0016 'International Tables Vol C Tables 4.2.6.8 and 6.1.1.4'
H H 0.0000 0.0000 'International Tables Vol C Tables 4.2.6.8 and 6.1.1.4'
U U -9.6767 9.6646 'International Tables Vol C Tables 4.2.6.8 and 6.1.1.4'
O O 0.0106 0.0060 'International Tables Vol C Tables 4.2.6.8 and 6.1.1.4'

loop_
_geom_angle_atom_site_label_1
_geom_angle_atom_site_label_2
_geom_angle_atom_site_label_3
_geom_angle
_geom_angle_site_symmetry_1
_geom_angle_site_symmetry_3
O2A U1 O1A 179.47(19) . .
O2A U1 O13A 89.65(16) . .
O1A U1 O13A 90.09(17) . .
O2A U1 O10A 96.66(16) . 2_655
O1A U1 O10A 83.59(17) . 2_655
O13A U1 O10A 173.56(15) . 2_655
O2A U1 O5A 87.07(16) . .
O1A U1 O5A 92.63(16) . .
O13A U1 O5A 117.11(13) . .
O10A U1 O5A 62.14(14) 2_655 .
O2A U1 O12A 93.82(16) . .
O1A U1 O12A 86.49(16) . .
O13A U1 O12A 65.60(13) . .
O10A U1 O12A 115.08(14) 2_655 .
O5A U1 O12A 177.18(15) . .
O2A U1 O11A 85.78(17) . 2_655
O1A U1 O11A 94.74(17) . 2_655
O13A U1 O11A 130.28(12) . 2_655
O10A U1 O11A 51.95(12) 2_655 2_655
O5A U1 O11A 112.06(13) . 2_655
O12A U1 O11A 65.37(13) . 2_655
O2A U1 O4A 86.17(16) . .
O1A U1 O4A 93.30(16) . .
O13A U1 O4A 65.65(12) . .
O10A U1 O4A 113.32(12) 2_655 .
O5A U1 O4A 51.46(13) . .
O12A U1 O4A 131.25(13) . .
O11A U1 O4A 162.05(12) 2_655 .
O3A U2 O3A 180 . 3_755
O3A U2 O14A 90.0(2) . 3_755
O3A U2 O14A 90.0(2) 3_755 3_755
O3A U2 O14A 90.0(2) . .
O3A U2 O14A 90.0(2) 3_755 .
O14A U2 O14A 180.0(3) 3_755 .
O3A U2 O6A 89.49(19) . .
O3A U2 O6A 90.52(19) 3_755 .
O14A U2 O6A 62.12(16) 3_755 .
O14A U2 O6A 117.88(16) . .
O3A U2 O6A 90.51(19) . 3_755
O3A U2 O6A 89.48(19) 3_755 3_755
O14A U2 O6A 117.88(16) 3_755 3_755
O14A U2 O6A 62.12(16) . 3_755
O6A U2 O6A 180.0(2) . 3_755
O3A U2 O7A 91.48(17) . .
O3A U2 O7A 88.52(17) 3_755 .
O14A U2 O7A 114.26(17) 3_755 .
O14A U2 O7A 65.74(17) . .
O6A U2 O7A 52.18(14) . .
O6A U2 O7A 127.82(14) 3_755 .
O3A U2 O7A 88.52(17) . 3_755
O3A U2 O7A 91.48(17) 3_755 3_755
O14A U2 O7A 65.74(17) 3_755 3_755
O14A U2 O7A 114.26(17) . 3_755
O6A U2 O7A 127.82(14) . 3_755
O6A U2 O7A 52.18(14) 3_755 3_755
O7A U2 O7A 180.00(17) . 3_755
C7A O4A U1 92.7(4) . .
C7A O5A U1 95.0(3) . .
C8A O6A U2 94.4(4) . .
C8A O7A U2 93.3(4) . .
C9A O8A H8A 112.3 . .
C10A O10A U1 96.1(4) . 2_645
C10A O11A U1 93.5(3) . 2_645
U1 O12A H12A 98.7 . .
U1 O12A H12B 106.8 . .
H12A O12A H12B 107.3 . .
U1 O13A H13A 100.7 . .
U1 O13A H13B 108.5 . .
H13A O13A H13B 107.0 . .
U2 O14A H14A 137.4 . .
U2 O14A H14B 97.2 . .
H14A O14A H14B 95.1 . .
C7A C1A C2A 115.7(4) . .
C7A C1A C6A 107.8(5) . .
C2A C1A C6A 107.9(5) . .
C7A C1A H1C 108.4 . .
C2A C1A H1C 108.4 . .
C6A C1A H1C 108.4 . .
C8A C2A C1A 112.9(5) . .
C8A C2A C3A 115.4(5) . .
C1A C2A C3A 110.0(5) . .
C8A C2A H2C 105.9 . .
C1A C2A H2C 105.9 . .
C3A C2A H2C 105.9 . .
C12A C3A C2A 109.8(5) . .
C12A C3A C4A 108.1(5) . .
C2A C3A C4A 105.7(5) . .
C12A C3A H3C 111.0 . .
C2A C3A H3C 111.0 . .
C4A C3A H3C 111.0 . .
C9A C4A C5A 115.7(5) . .
C9A C4A C3A 109.9(5) . .
C5A C4A C3A 107.5(5) . .
C9A C4A H4C 107.8 . .
C5A C4A H4C 107.8 . .
C3A C4A H4C 107.8 . .
C10A C5A C6A 111.3(5) . .
C10A C5A C4A 113.7(6) . .
C6A C5A C4A 109.7(4) . .
C10A C5A H5C 107.3 . .
C6A C5A H5C 107.3 . .
C4A C5A H5C 107.3 . .
C11A C6A C1A 108.0(5) . .
C11A C6A C5A 110.1(5) . .
C1A C6A C5A 106.7(5) . .
C11A C6A H6C 110.7 . .
C1A C6A H6C 110.7 . .
C5A C6A H6C 110.7 . .
O4A C7A O5A 119.3(6) . .
O4A C7A C1A 123.0(6) . .
O5A C7A C1A 117.4(5) . .
O7A C8A O6A 120.0(6) . .
O7A C8A C2A 118.8(6) . .
O6A C8A C2A 121.0(6) . .
O9A C9A O8A 122.9(7) . .
O9A C9A C4A 125.3(6) . .
O8A C9A C4A 111.7(6) . .
O10A C10A O11A 118.4(6) . .
O10A C10A C5A 121.5(5) . .
O11A C10A C5A 120.1(5) . .
C12A C11A C6A 114.4(5) . .
C12A C11A H11A 122.8 . .
C6A C11A H11A 122.8 . .
C11A C12A C3A 114.4(5) . .
C11A C12A H12E 122.8 . .
C3A C12A H12E 122.8 . .
O2B U3 O1B 178.58(19) . .
O2B U3 O13B 90.03(17) . .
O1B U3 O13B 91.12(17) . .
O2B U3 O12B 92.69(16) . .
O1B U3 O12B 87.04(15) . .
O13B U3 O12B 64.38(13) . .
O2B U3 O10B 92.25(17) . 2_545
O1B U3 O10B 86.64(17) . 2_545
O13B U3 O10B 176.80(14) . 2_545
O12B U3 O10B 117.72(13) . 2_545
O2B U3 O5B 88.65(16) . .
O1B U3 O5B 91.63(15) . .
O13B U3 O5B 115.18(13) . .
O12B U3 O5B 178.58(14) . .
O10B U3 O5B 62.65(13) 2_545 .
O2B U3 O11B 88.96(17) . 2_545
O1B U3 O11B 89.66(17) . 2_545
O13B U3 O11B 130.64(12) . 2_545
O12B U3 O11B 66.38(13) . 2_545
O10B U3 O11B 51.70(12) 2_545 2_545
O5B U3 O11B 114.13(13) . 2_545
O2B U3 O4B 89.82(17) . .
O1B U3 O4B 91.45(17) . .
O13B U3 O4B 63.64(12) . .
O12B U3 O4B 127.96(12) . .
O10B U3 O4B 114.09(12) 2_545 .
O5B U3 O4B 51.55(12) . .
O11B U3 O4B 165.65(12) 2_545 .
O3B U4 O3B 180 3_655 .
O3B U4 O6B 98.29(16) 3_655 .
O3B U4 O6B 81.70(16) . .
O3B U4 O6B 81.71(16) 3_655 3_655
O3B U4 O6B 98.30(16) . 3_655
O6B U4 O6B 180.00(17) . 3_655
O3B U4 O14B 84.18(17) 3_655 3_655
O3B U4 O14B 95.82(17) . 3_655
O6B U4 O14B 66.22(14) . 3_655
O6B U4 O14B 113.78(14) 3_655 3_655
O3B U4 O14B 95.82(17) 3_655 .
O3B U4 O14B 84.18(17) . .
O6B U4 O14B 113.78(14) . .
O6B U4 O14B 66.22(14) 3_655 .
O14B U4 O14B 180.0(3) 3_655 .
O3B U4 O7B 80.87(17) 3_655 .
O3B U4 O7B 99.13(17) . .
O6B U4 O7B 52.00(14) . .
O6B U4 O7B 128.00(14) 3_655 .
O14B U4 O7B 112.62(13) 3_655 .
O14B U4 O7B 67.38(13) . .
O3B U4 O7B 99.13(17) 3_655 3_655
O3B U4 O7B 80.87(17) . 3_655
O6B U4 O7B 128.00(14) . 3_655
O6B U4 O7B 52.00(14) 3_655 3_655
O14B U4 O7B 67.38(13) 3_655 3_655
O14B U4 O7B 112.62(13) . 3_655
O7B U4 O7B 180.0(2) . 3_655
C7B O4B U3 92.7(4) . .
C7B O5B U3 94.8(3) . .
C8B O6B U4 96.1(3) . .
C8B O7B U4 91.1(4) . .
C9B O8B H8B 94.3 . .
C10B O10B U3 95.7(3) . 2
C10B O11B U3 94.6(4) . 2
U3 O12B H12C 101.2 . .
U3 O12B H12D 120.1 . .
H12C O12B H12D 113.0 . .
U3 O13B H13C 127.1 . .
U3 O13B H13D 117.6 . .
H13C O13B H13D 110.1 . .
U4 O14B H14C 120.4 . .
U4 O14B H14D 108.4 . .
H14C O14B H14D 100.6 . .
C7B C1B C6B 107.6(5) . .
C7B C1B C2B 117.2(5) . .
C6B C1B C2B 106.9(5) . .
C7B C1B H1D 108.3 . .
C6B C1B H1D 108.3 . .
C2B C1B H1D 108.3 . .
C3B C2B C8B 116.8(5) . .
C3B C2B C1B 110.9(5) . .
C8B C2B C1B 112.9(5) . .
C3B C2B H2D 105.0 . .
C8B C2B H2D 105.0 . .
C1B C2B H2D 105.0 . .
C2B C3B C12B 110.2(5) . .
C2B C3B C4B 107.5(5) . .
C12B C3B C4B 105.7(5) . .
C2B C3B H3D 111.1 . .
C12B C3B H3D 111.1 . .
C4B C3B H3D 111.1 . .
C9B C4B C3B 109.6(5) . .
C9B C4B C5B 114.6(6) . .
C3B C4B C5B 108.6(5) . .
C9B C4B H4D 108.0 . .
C3B C4B H4D 108.0 . .
C5B C4B H4D 108.0 . .
C10B C5B C4B 117.6(6) . .
C10B C5B C6B 108.7(5) . .
C4B C5B C6B 108.9(5) . .
C10B C5B H5D 107.1 . .
C4B C5B H5D 107.1 . .
C6B C5B H5D 107.1 . .
C11B C6B C1B 106.7(5) . .
C11B C6B C5B 109.1(5) . .
C1B C6B C5B 107.9(5) . .
C11B C6B H6D 111.0 . .
C1B C6B H6D 111.0 . .
C5B C6B H6D 111.0 . .
O4B C7B O5B 119.6(6) . .
O4B C7B C1B 122.6(6) . .
O5B C7B C1B 117.5(5) . .
O6B C8B O7B 120.8(6) . .
O6B C8B C2B 118.3(5) . .
O7B C8B C2B 120.7(6) . .
O9B C9B O8B 120.4(8) . .
O9B C9B C4B 126.5(6) . .
O8B C9B C4B 112.9(6) . .
O11B C10B O10B 118.0(6) . .
O11B C10B C5B 120.1(6) . .
O10B C10B C5B 121.7(5) . .
C12B C11B C6B 114.0(6) . .
C12B C11B H11B 123.0 . .
C6B C11B H11B 123.0 . .
C11B C12B C3B 114.6(6) . .
C11B C12B H12F 122.7 . .
C3B C12B H12F 122.7 . .
H1A O1 H1B 95.7 . .
H2A O2 H2B 106.5 . .
H3A O3 H3B 107.6 . .
H4A O4 H4B 105.3 . .
H5A O5 H5B 100.7 . .
H6A O6 H6B 101.1 . .

loop_
_geom_bond_atom_site_label_1
_geom_bond_atom_site_label_2
_geom_bond_distance
_geom_bond_site_symmetry_2
U1 O2A 1.758(4) .
U1 O1A 1.771(4) .
U1 O13A 2.449(4) .
U1 O10A 2.468(4) 2_655
U1 O5A 2.471(4) .
U1 O12A 2.468(4) .
U1 O11A 2.521(4) 2_655
U1 O4A 2.532(4) .
U2 O3A 1.754(4) .
U2 O3A 1.754(4) 3_755
U2 O14A 2.462(6) 3_755
U2 O14A 2.462(6) .
U2 O6A 2.470(4) .
U2 O6A 2.470(4) 3_755
U2 O7A 2.511(4) .
U2 O7A 2.511(4) 3_755
O4A C7A 1.249(6) .
O5A C7A 1.268(8) .
O6A C8A 1.280(7) .
O7A C8A 1.249(7) .
O8A C9A 1.326(7) .
O8A H8A 0.8863 .
O9A C9A 1.201(7) .
O10A C10A 1.269(7) .
O10A U1 2.468(4) 2_645
O11A C10A 1.274(7) .
O11A U1 2.521(4) 2_645
O12A H12A 0.9200 .
O12A H12B 0.8100 .
O13A H13A 0.9699 .
O13A H13B 0.7554 .
O14A H14A 1.0213 .
O14A H14B 0.9292 .
C1A C7A 1.503(8) .
C1A C2A 1.546(8) .
C1A C6A 1.551(8) .
C1A H1C 0.9800 .
C2A C8A 1.500(8) .
C2A C3A 1.558(9) .
C2A H2C 0.9800 .
C3A C12A 1.522(8) .
C3A C4A 1.564(8) .
C3A H3C 0.9800 .
C4A C9A 1.503(9) .
C4A C5A 1.564(8) .
C4A H4C 0.9800 .
C5A C10A 1.490(9) .
C5A C6A 1.554(8) .
C5A H5C 0.9800 .
C6A C11A 1.513(8) .
C6A H6C 0.9800 .
C10A U1 2.893(6) 2_645
C11A C12A 1.308(8) .
C11A H11A 0.9300 .
C12A H12E 0.9300 .
U3 O2B 1.758(4) .
U3 O1B 1.767(4) .
U3 O13B 2.437(4) .
U3 O12B 2.454(4) .
U3 O10B 2.475(4) 2_545
U3 O5B 2.479(4) .
U3 O11B 2.506(4) 2_545
U3 O4B 2.537(4) .
U4 O3B 1.763(4) 3_655
U4 O3B 1.763(4) .
U4 O6B 2.446(4) .
U4 O6B 2.446(4) 3_655
U4 O14B 2.459(4) 3_655
U4 O14B 2.459(4) .
U4 O7B 2.546(4) .
U4 O7B 2.546(4) 3_655
O4B C7B 1.251(6) .
O5B C7B 1.274(7) .
O6B C8B 1.253(8) .
O7B C8B 1.266(7) .
O8B C9B 1.328(8) .
O8B H8B 0.8286 .
O9B C9B 1.206(8) .
O10B C10B 1.273(7) .
O10B U3 2.475(4) 2
O11B C10B 1.260(6) .
O11B U3 2.506(4) 2
O12B H12C 0.8690 .
O12B H12D 0.9691 .
O13B H13C 0.9617 .
O13B H13D 1.0112 .
O14B H14C 0.8336 .
O14B H14D 1.0700 .
C1B C7B 1.529(8) .
C1B C6B 1.545(9) .
C1B C2B 1.555(8) .
C1B H1D 0.9800 .
C2B C3B 1.517(9) .
C2B C8B 1.518(8) .
C2B H2D 0.9800 .
C3B C12B 1.526(8) .
C3B C4B 1.546(8) .
C3B H3D 0.9800 .
C4B C9B 1.512(10) .
C4B C5B 1.548(8) .
C4B H4D 0.9800 .
C5B C10B 1.505(9) .
C5B C6B 1.565(8) .
C5B H5D 0.9800 .
C6B C11B 1.534(8) .
C6B H6D 0.9800 .
C10B U3 2.893(7) 2
C11B C12B 1.302(8) .
C11B H11B 0.9300 .
C12B H12F 0.9300 .
O1 H1A 0.9392 .
O1 H1B 0.9447 .
O2 H2A 0.8953 .
O2 H2B 0.8669 .
O3 H3A 0.9806 .
O3 H3B 0.8943 .
O4 H4A 0.9196 .
O4 H4B 0.9426 .
O5 H5A 0.9712 .
O5 H5B 0.8435 .
O6 H6A 0.9643 .
O6 H6B 0.8334 .

loop_
_geom_hbond_atom_site_label_D
_geom_hbond_atom_site_label_H
_geom_hbond_atom_site_label_A
_geom_hbond_distance_DH
_geom_hbond_distance_HA
_geom_hbond_distance_DA
_geom_hbond_angle_DHA
_geom_hbond_site_symmetry_A
O8A H8A O1 0.89 1.92 2.720(7) 148.6 .
O12A H12A O2 0.92 1.81 2.695(7) 159.4 .
O13A H13A O3 0.97 1.89 2.746(6) 145.2 .
O13A H13B O5B 0.76 2.20 2.712(5) 125.6 1_655
O14A H14A O7 1.02 1.77 2.767(7) 164.5 .
O8B H8B O5 0.83 2.07 2.605(8) 121.9 1_565
O12B H12C O4 0.87 1.83 2.656(7) 159.3 .
O13B H13C O5A 0.96 1.78 2.716(5) 165.0 .
O13B H13D O8 1.01 1.70 2.682(7) 161.8 .
O14B H14C O7A 0.83 2.03 2.861(6) 174.5 .
O14B H14D O8 1.07 1.90 2.838(7) 143.5 .
O1 H1A O7 0.94 1.96 2.889(7) 171.2 1_545
O1 H1B O7B 0.94 2.24 3.058(7) 144.4 1_545
O2 H2A O10B 0.90 2.25 3.063(7) 150.4 1_655
O2 H2B O9 0.87 2.09 2.908(7) 156.8 2_655
O3 H3A O2B 0.98 2.19 3.164(7) 170.0 2_645
O4 H4A O10A 0.92 2.08 2.884(7) 145.2 .
O4 H4B O7 0.94 2.20 2.894(7) 129.8 2_645
O5 H5A O11A 0.97 1.97 2.770(6) 138.1 .
O5 H5B O9 0.84 2.16 2.751(7) 127.3 .
O6 H6A O9B 0.96 2.05 2.990(8) 163.5 1_645
O6 H6B O10 0.83 2.00 2.796(8) 158.3 3_655
